data_2225857
loop_
_publ_author_name
'Han, You-Yue'
'Zhao, Qiu-Rong'

_publ_section_title
;
 <i>N</i>'-(2,3-Dimethoxybenzylidene)-2-hydroxy-3-methylbenzohydrazide
;
_journal_coeditor_code HB5386
_journal_issue 5
_journal_name_full 'Acta Crystallographica Section E'
_journal_page_first o1026
_journal_paper_doi 10.1107/S1600536810012122
_journal_volume 66
_journal_year 2010
_chemical_formula_iupac 'C17 H18 N2 O4'
_chemical_formula_moiety 'C17 H18 N2 O4'
_chemical_formula_sum 'C17 H18 N2 O4'
_chemical_formula_weight 314.33
_chemical_name_systematic
;
<i>N</i>'-(2,3-Dimethoxybenzylidene)-2-hydroxy-3-methylbenzohydrazide
;
_space_group_IT_number 56
_symmetry_cell_setting orthorhombic
_symmetry_space_group_name_Hall '-P 2ab 2ac'
_symmetry_space_group_name_H-M 'P c c n'
_atom_sites_solution_hydrogens geom
_atom_sites_solution_primary direct
_atom_sites_solution_secondary difmap
_audit_creation_method SHELXL-97
_cell_angle_alpha 90.00
_cell_angle_beta 90.00
_cell_angle_gamma 90.00
_cell_formula_units_Z 8
_cell_length_a 14.923(3)
_cell_length_b 24.329(5)
_cell_length_c 8.7422(17)
_cell_measurement_reflns_used 2994
_cell_measurement_temperature 298(2)
_cell_measurement_theta_max 24.9
_cell_measurement_theta_min 2.7
_cell_volume 3174.0(11)
_computing_cell_refinement 'SAINT (Bruker, 2007)'
_computing_data_collection 'SMART (Bruker, 2007)'
_computing_data_reduction 'SAINT (Bruker, 2007)'
_computing_molecular_graphics 'SHELXTL (Sheldrick, 2008)'
_computing_publication_material 'SHELXTL (Sheldrick, 2008)'
_computing_structure_refinement 'SHELXTL (Sheldrick, 2008)'
_computing_structure_solution 'SHELXTL (Sheldrick, 2008)'
_diffrn_ambient_temperature 298(2)
_diffrn_measured_fraction_theta_full 0.999
_diffrn_measured_fraction_theta_max 0.999
_diffrn_measurement_device_type 'Bruker SMART CCD'
_diffrn_measurement_method '\w scans'
_diffrn_radiation_monochromator graphite
_diffrn_radiation_source 'fine-focus sealed tube'
_diffrn_radiation_type MoK\a
_diffrn_radiation_wavelength 0.71073
_diffrn_reflns_av_R_equivalents 0.2225
_diffrn_reflns_av_sigmaI/netI 0.1223
_diffrn_reflns_limit_h_max 18
_diffrn_reflns_limit_h_min -18
_diffrn_reflns_limit_k_max 31
_diffrn_reflns_limit_k_min -30
_diffrn_reflns_limit_l_max 11
_diffrn_reflns_limit_l_min -8
_diffrn_reflns_number 17128
_diffrn_reflns_theta_full 27.00
_diffrn_reflns_theta_max 27.00
_diffrn_reflns_theta_min 1.60
_diffrn_standards_number 0
_exptl_absorpt_coefficient_mu 0.095
_exptl_absorpt_correction_T_max 0.986
_exptl_absorpt_correction_T_min 0.984
_exptl_absorpt_correction_type multi-scan
_exptl_absorpt_process_details '(SADABS; Bruker, 2001)'
_exptl_crystal_colour colorless
_exptl_crystal_density_diffrn 1.316
_exptl_crystal_density_method 'not measured'
_exptl_crystal_description block
_exptl_crystal_F_000 1328
_exptl_crystal_size_max 0.17
_exptl_crystal_size_mid 0.15
_exptl_crystal_size_min 0.15
_refine_diff_density_max 0.234
_refine_diff_density_min -0.304
_refine_ls_extinction_method none
_refine_ls_goodness_of_fit_ref 0.920
_refine_ls_hydrogen_treatment constr
_refine_ls_matrix_type full
_refine_ls_number_parameters 211
_refine_ls_number_reflns 3461
_refine_ls_number_restraints 0
_refine_ls_restrained_S_all 0.920
_refine_ls_R_factor_all 0.0958
_refine_ls_R_factor_gt 0.0674
_refine_ls_shift/su_max 0.001
_refine_ls_shift/su_max_lt 0.001
_refine_ls_shift/su_mean 0.000
_refine_ls_structure_factor_coef Fsqd
_refine_ls_weighting_details 'calc w=1/[\s^2^(Fo^2^)+(0.0754P)^2^] where P=(Fo^2^+2Fc^2^)/3'
_refine_ls_weighting_scheme calc
_refine_ls_wR_factor_gt 0.1600
_refine_ls_wR_factor_ref 0.1754
_reflns_number_gt 1998
_reflns_number_total 3461
_reflns_threshold_expression I>2\s(I)
_cod_data_source_file hb5386.cif
_cod_data_source_block I
_cod_database_code 2225857
_cod_database_fobs_code 2225857

loop_
_symmetry_equiv_pos_as_xyz
'x, y, z'
'-x+1/2, -y+1/2, z'
'x+1/2, -y, -z+1/2'
'-x, y+1/2, -z+1/2'
'-x, -y, -z'
'x-1/2, y-1/2, -z'
'-x-1/2, y, z-1/2'
'x, -y-1/2, z-1/2'

loop_
_atom_site_type_symbol
_atom_site_label
_atom_site_fract_x
_atom_site_fract_y
_atom_site_fract_z
_atom_site_U_iso_or_equiv
_atom_site_adp_type
_atom_site_calc_flag
_atom_site_refinement_flags
_atom_site_occupancy
_atom_site_disorder_assembly
_atom_site_disorder_group
O O1 0.42606(9) 0.10101(6) 0.37153(16) 0.0482(4) Uani d . 1 . .
O O2 0.28300(9) 0.06224(8) 0.52262(16) 0.0602(5) Uani d . 1 . .
O O3 0.84543(10) 0.11847(7) 0.62612(16) 0.0586(5) Uani d . 1 . .
O O4 1.01095(9) 0.13449(7) 0.53290(16) 0.0601(5) Uani d . 1 . .
H H4 0.9716 0.1232 0.5903 0.072 Uiso d R 1 . .
N N1 0.67827(11) 0.09279(7) 0.53655(18) 0.0464(5) Uani d . 1 . .
N N2 0.74005(11) 0.11742(7) 0.44045(19) 0.0474(5) Uani d . 1 . .
H H2A 0.7274 0.1235 0.3411 0.057 Uiso d R 1 . .
C C1 0.52468(13) 0.06866(8) 0.5673(2) 0.0402(5) Uani d . 1 . .
C C2 0.43791(13) 0.07538(9) 0.5098(2) 0.0396(5) Uani d . 1 . .
C C3 0.36482(13) 0.05310(9) 0.5889(2) 0.0443(5) Uani d . 1 . .
C C4 0.37887(16) 0.02333(10) 0.7208(2) 0.0521(6) Uani d . 1 . .
H H4A 0.3306 0.0079 0.7727 0.063 Uiso calc R 1 . .
C C5 0.46507(16) 0.01651(10) 0.7758(2) 0.0536(6) Uani d . 1 . .
H H5 0.4743 -0.0036 0.8649 0.064 Uiso calc R 1 . .
C C6 0.53705(15) 0.03885(9) 0.7014(2) 0.0473(5) Uani d . 1 . .
H H6 0.5945 0.0341 0.7406 0.057 Uiso calc R 1 . .
C C7 0.38589(19) 0.15360(11) 0.3766(3) 0.0724(8) Uani d . 1 . .
H H7A 0.3336 0.1523 0.4405 0.109 Uiso calc R 1 . .
H H7B 0.3690 0.1646 0.2751 0.109 Uiso calc R 1 . .
H H7C 0.4278 0.1797 0.4178 0.109 Uiso calc R 1 . .
C C8 0.20603(16) 0.04196(12) 0.6008(3) 0.0701(8) Uani d . 1 . .
H H8A 0.2071 0.0025 0.6009 0.105 Uiso calc R 1 . .
H H8B 0.1529 0.0546 0.5500 0.105 Uiso calc R 1 . .
H H8C 0.2063 0.0551 0.7043 0.105 Uiso calc R 1 . .
C C9 0.59903(13) 0.09237(9) 0.4826(2) 0.0445(5) Uani d . 1 . .
H H9 0.5885 0.1076 0.3867 0.053 Uiso calc R 1 . .
C C10 0.82117(13) 0.13106(9) 0.4951(2) 0.0428(5) Uani d . 1 . .
C C11 0.88015(14) 0.16270(8) 0.3910(2) 0.0421(5) Uani d . 1 . .
C C12 0.97309(14) 0.16251(8) 0.4165(2) 0.0456(5) Uani d . 1 . .
C C13 1.03102(15) 0.19180(10) 0.3209(3) 0.0532(6) Uani d . 1 . .
C C14 0.99399(18) 0.22279(10) 0.2061(3) 0.0650(7) Uani d . 1 . .
H H14 1.0318 0.2430 0.1429 0.078 Uiso calc R 1 . .
C C15 0.90212(19) 0.22521(11) 0.1802(3) 0.0671(7) Uani d . 1 . .
H H15 0.8789 0.2469 0.1021 0.081 Uiso calc R 1 . .
C C16 0.84659(15) 0.19497(9) 0.2724(2) 0.0538(6) Uani d . 1 . .
H H16 0.7851 0.1960 0.2554 0.065 Uiso calc R 1 . .
C C17 1.13038(15) 0.18931(13) 0.3465(3) 0.0768(8) Uani d . 1 . .
H H17A 1.1502 0.1519 0.3392 0.115 Uiso calc R 1 . .
H H17B 1.1442 0.2034 0.4464 0.115 Uiso calc R 1 . .
H H17C 1.1603 0.2111 0.2705 0.115 Uiso calc R 1 . .

loop_
_atom_site_aniso_label
_atom_site_aniso_U_11
_atom_site_aniso_U_22
_atom_site_aniso_U_33
_atom_site_aniso_U_12
_atom_site_aniso_U_13
_atom_site_aniso_U_23
O1 0.0396(8) 0.0589(10) 0.0462(9) 0.0034(7) -0.0010(6) 0.0099(7)
O2 0.0318(8) 0.0918(13) 0.0569(10) -0.0080(8) 0.0014(7) 0.0109(8)
O3 0.0378(8) 0.0921(13) 0.0459(9) -0.0056(8) -0.0042(7) 0.0152(8)
O4 0.0370(9) 0.0835(12) 0.0597(10) 0.0003(8) -0.0035(7) 0.0124(8)
N1 0.0348(10) 0.0580(12) 0.0463(10) -0.0030(8) -0.0004(8) 0.0027(8)
N2 0.0375(10) 0.0623(12) 0.0422(10) -0.0061(9) -0.0030(8) 0.0055(8)
C1 0.0371(11) 0.0444(12) 0.0390(11) -0.0017(9) -0.0027(9) -0.0038(9)
C2 0.0373(11) 0.0444(11) 0.0372(11) -0.0011(9) -0.0012(9) 0.0006(9)
C3 0.0377(12) 0.0543(13) 0.0409(11) -0.0030(10) 0.0018(9) -0.0034(10)
C4 0.0520(14) 0.0595(15) 0.0448(12) -0.0075(11) 0.0059(11) 0.0020(10)
C5 0.0616(15) 0.0590(14) 0.0403(12) 0.0016(12) -0.0011(11) 0.0102(10)
C6 0.0470(13) 0.0505(13) 0.0445(12) 0.0015(10) -0.0070(10) 0.0015(10)
C7 0.0754(19) 0.0632(18) 0.0787(17) 0.0105(14) -0.0018(15) 0.0187(14)
C8 0.0411(14) 0.102(2) 0.0677(16) -0.0099(13) 0.0149(11) -0.0004(14)
C9 0.0368(12) 0.0531(13) 0.0436(12) 0.0003(9) -0.0030(9) 0.0007(10)
C10 0.0348(11) 0.0501(12) 0.0437(12) 0.0008(10) -0.0017(9) -0.0012(9)
C11 0.0410(12) 0.0432(12) 0.0422(11) -0.0039(9) -0.0031(9) -0.0042(9)
C12 0.0440(13) 0.0456(12) 0.0472(12) -0.0001(10) -0.0006(10) -0.0079(10)
C13 0.0461(13) 0.0532(14) 0.0602(14) -0.0050(11) 0.0092(11) -0.0077(11)
C14 0.0723(18) 0.0547(15) 0.0680(16) -0.0191(13) 0.0149(14) 0.0024(12)
C15 0.0768(19) 0.0569(16) 0.0678(16) -0.0098(13) -0.0064(14) 0.0206(12)
C16 0.0519(13) 0.0512(14) 0.0584(14) -0.0029(11) -0.0090(11) 0.0061(11)
C17 0.0450(15) 0.087(2) 0.098(2) -0.0091(14) 0.0176(14) -0.0022(16)

loop_
_atom_type_symbol
_atom_type_description
_atom_type_scat_dispersion_real
_atom_type_scat_dispersion_imag
_atom_type_scat_source
C C 0.0033 0.0016 'International Tables Vol C Tables 4.2.6.8 and 6.1.1.4'
H H 0.0000 0.0000 'International Tables Vol C Tables 4.2.6.8 and 6.1.1.4'
N N 0.0061 0.0033 'International Tables Vol C Tables 4.2.6.8 and 6.1.1.4'
O O 0.0106 0.0060 'International Tables Vol C Tables 4.2.6.8 and 6.1.1.4'

loop_
_geom_angle_atom_site_label_1
_geom_angle_atom_site_label_2
_geom_angle_atom_site_label_3
_geom_angle_site_symmetry_1
_geom_angle_site_symmetry_3
_geom_angle
_geom_angle_publ_flag
C2 O1 C7 . . 115.99(16) ?
C3 O2 C8 . . 117.34(18) ?
C12 O4 H4 . . 109.3 ?
C9 N1 N2 . . 113.41(17) ?
C10 N2 N1 . . 119.45(17) ?
C10 N2 H2A . . 119.4 ?
N1 N2 H2A . . 121.1 ?
C6 C1 C2 . . 119.12(18) ?
C6 C1 C9 . . 122.34(18) ?
C2 C1 C9 . . 118.53(18) ?
O1 C2 C1 . . 119.28(17) ?
O1 C2 C3 . . 120.71(17) ?
C1 C2 C3 . . 119.90(18) ?
O2 C3 C4 . . 125.12(18) ?
O2 C3 C2 . . 114.99(18) ?
C4 C3 C2 . . 119.87(19) ?
C3 C4 C5 . . 119.7(2) ?
C3 C4 H4A . . 120.2 ?
C5 C4 H4A . . 120.2 ?
C6 C5 C4 . . 121.1(2) ?
C6 C5 H5 . . 119.4 ?
C4 C5 H5 . . 119.4 ?
C5 C6 C1 . . 120.25(19) ?
C5 C6 H6 . . 119.9 ?
C1 C6 H6 . . 119.9 ?
O1 C7 H7A . . 109.5 ?
O1 C7 H7B . . 109.5 ?
H7A C7 H7B . . 109.5 ?
O1 C7 H7C . . 109.5 ?
H7A C7 H7C . . 109.5 ?
H7B C7 H7C . . 109.5 ?
O2 C8 H8A . . 109.5 ?
O2 C8 H8B . . 109.5 ?
H8A C8 H8B . . 109.5 ?
O2 C8 H8C . . 109.5 ?
H8A C8 H8C . . 109.5 ?
H8B C8 H8C . . 109.5 ?
N1 C9 C1 . . 121.57(19) ?
N1 C9 H9 . . 119.2 ?
C1 C9 H9 . . 119.2 ?
O3 C10 N2 . . 122.05(19) ?
O3 C10 C11 . . 121.49(18) ?
N2 C10 C11 . . 116.46(17) ?
C16 C11 C12 . . 118.3(2) ?
C16 C11 C10 . . 122.42(19) ?
C12 C11 C10 . . 119.17(18) ?
O4 C12 C13 . . 116.7(2) ?
O4 C12 C11 . . 122.34(19) ?
C13 C12 C11 . . 120.9(2) ?
C14 C13 C12 . . 117.9(2) ?
C14 C13 C17 . . 122.0(2) ?
C12 C13 C17 . . 120.1(2) ?
C13 C14 C15 . . 122.6(2) ?
C13 C14 H14 . . 118.7 ?
C15 C14 H14 . . 118.7 ?
C16 C15 C14 . . 118.6(2) ?
C16 C15 H15 . . 120.7 ?
C14 C15 H15 . . 120.7 ?
C15 C16 C11 . . 121.5(2) ?
C15 C16 H16 . . 119.2 ?
C11 C16 H16 . . 119.2 ?
C13 C17 H17A . . 109.5 ?
C13 C17 H17B . . 109.5 ?
H17A C17 H17B . . 109.5 ?
C13 C17 H17C . . 109.5 ?
H17A C17 H17C . . 109.5 ?
H17B C17 H17C . . 109.5 ?

loop_
_geom_bond_atom_site_label_1
_geom_bond_atom_site_label_2
_geom_bond_site_symmetry_2
_geom_bond_distance
_geom_bond_publ_flag
O1 C2 . 1.372(2) ?
O1 C7 . 1.414(3) ?
O2 C3 . 1.370(2) ?
O2 C8 . 1.425(3) ?
O3 C10 . 1.240(2) ?
O4 C12 . 1.349(2) ?
O4 H4 . 0.8195 ?
N1 C9 . 1.273(3) ?
N1 N2 . 1.384(2) ?
N2 C10 . 1.343(2) ?
N2 H2A . 0.9005 ?
C1 C6 . 1.391(3) ?
C1 C2 . 1.398(3) ?
C1 C9 . 1.453(3) ?
C2 C3 . 1.401(3) ?
C3 C4 . 1.378(3) ?
C4 C5 . 1.383(3) ?
C4 H4A . 0.9300 ?
C5 C6 . 1.368(3) ?
C5 H5 . 0.9300 ?
C6 H6 . 0.9300 ?
C7 H7A . 0.9600 ?
C7 H7B . 0.9600 ?
C7 H7C . 0.9600 ?
C8 H8A . 0.9600 ?
C8 H8B . 0.9600 ?
C8 H8C . 0.9600 ?
C9 H9 . 0.9300 ?
C10 C11 . 1.482(3) ?
C11 C16 . 1.394(3) ?
C11 C12 . 1.405(3) ?
C12 C13 . 1.398(3) ?
C13 C14 . 1.372(3) ?
C13 C17 . 1.501(3) ?
C14 C15 . 1.391(4) ?
C14 H14 . 0.9300 ?
C15 C16 . 1.370(3) ?
C15 H15 . 0.9300 ?
C16 H16 . 0.9300 ?
C17 H17A . 0.9600 ?
C17 H17B . 0.9600 ?
C17 H17C . 0.9600 ?

loop_
_geom_hbond_atom_site_label_D
_geom_hbond_atom_site_label_H
_geom_hbond_atom_site_label_A
_geom_hbond_site_symmetry_A
_geom_hbond_distance_DH
_geom_hbond_distance_HA
_geom_hbond_distance_DA
_geom_hbond_angle_DHA
O4 H4 O3 . 0.82 1.91 2.630(2) 146
N2 H2A O3 7_755 0.90 2.17 3.030(2) 158

loop_
_cod_related_entry_id
_cod_related_entry_database
_cod_related_entry_code
1 ChemSpider 30656071
